data_7249271
loop_
_publ_author_name
'Dang, Duy-Khoi'
'Einkauf, Jeffrey D.'
'Ma, Xinyou'
'Custelcean, Radu'
'Ma, Ying-Zhong'
'Zimmerman, Paul M.'
'Bryantsev, Vyacheslav S.'

_publ_section_title
;
 Photoisomerization mechanism of iminoguanidinium receptors from
 spectroscopic methods and quantum chemical calculations.
;
_journal_issue 36
_journal_name_full 'Physical chemistry chemical physics : PCCP'
_journal_page_first 24008
_journal_page_last 24020
_journal_paper_doi 10.1039/d4cp02747g
_journal_volume 26
_journal_year 2024
_chemical_formula_sum 'C7 H10 Br N5'
_chemical_formula_weight 244.11
_chemical_name_common 2PyMIGHBr
_space_group_crystal_system orthorhombic
_space_group_IT_number 33
_space_group_name_Hall 'P 2c -2n'
_space_group_name_H-M_alt 'P n a 21'
_atom_sites_solution_hydrogens geom
_audit_creation_method SHELXL-2017/1
_audit_update_record
;
2022-03-18 deposited with the CCDC.	2024-08-30 downloaded from the CCDC.
;
_cell_angle_alpha 90
_cell_angle_beta 90
_cell_angle_gamma 90
_cell_formula_units_Z 4
_cell_length_a 11.057
_cell_length_b 10.978
_cell_length_c 7.917
_cell_measurement_reflns_used 34281
_cell_measurement_temperature 100(2)
_cell_measurement_theta_max 30.556
_cell_measurement_theta_min 2.614
_cell_volume 960.995
_computing_structure_refinement 'SHELXL-2017/1 (Sheldrick, 2017)'
_diffrn_ambient_temperature 100(2)
_diffrn_measured_fraction_theta_full 0.993
_diffrn_measured_fraction_theta_max 0.996
_diffrn_measurement_device_type Bruker
_diffrn_measurement_method single
_diffrn_radiation_type MoK\a
_diffrn_radiation_wavelength 0.71073
_diffrn_reflns_av_R_equivalents 0.0449
_diffrn_reflns_av_unetI/netI 0.0334
_diffrn_reflns_Laue_measured_fraction_full 0.993
_diffrn_reflns_Laue_measured_fraction_max 0.996
_diffrn_reflns_limit_h_max 15
_diffrn_reflns_limit_h_min -15
_diffrn_reflns_limit_k_max 15
_diffrn_reflns_limit_k_min -15
_diffrn_reflns_limit_l_max 11
_diffrn_reflns_limit_l_min -11
_diffrn_reflns_number 34281
_diffrn_reflns_point_group_measured_fraction_full 0.986
_diffrn_reflns_point_group_measured_fraction_max 0.992
_diffrn_reflns_theta_full 25.242
_diffrn_reflns_theta_max 30.556
_diffrn_reflns_theta_min 2.614
_exptl_absorpt_coefficient_mu 4.239
_exptl_absorpt_correction_T_max 0.816
_exptl_absorpt_correction_T_min 0.429
_exptl_absorpt_correction_type multi-scan
_exptl_absorpt_process_details SADABS
_exptl_crystal_colour yellow
_exptl_crystal_density_diffrn 1.687
_exptl_crystal_description plate
_exptl_crystal_F_000 488
_exptl_crystal_size_max 0.240
_exptl_crystal_size_mid 0.130
_exptl_crystal_size_min 0.050
_exptl_transmission_factor_max 0.816
_exptl_transmission_factor_min 0.429
_refine_diff_density_max 0.399
_refine_diff_density_min -0.288
_refine_diff_density_rms 0.075
_refine_ls_abs_structure_details
;
 Flack x determined using 1265 quotients [(I+)-(I-)]/[(I+)+(I-)]
 (Parsons, Flack and Wagner, Acta Cryst. B69 (2013) 249-259).
;
_refine_ls_abs_structure_Flack 0.021(4)
_refine_ls_extinction_method none
_refine_ls_goodness_of_fit_ref 1.077
_refine_ls_hydrogen_treatment constr
_refine_ls_matrix_type full
_refine_ls_number_parameters 118
_refine_ls_number_reflns 2923
_refine_ls_number_restraints 1
_refine_ls_restrained_S_all 1.077
_refine_ls_R_factor_all 0.0193
_refine_ls_R_factor_gt 0.0183
_refine_ls_shift/su_max 0.001
_refine_ls_shift/su_mean 0.000
_refine_ls_structure_factor_coef Fsqd
_refine_ls_weighting_details 'w=1/[\s^2^(Fo^2^)+(0.0135P)^2^+0.2789P] where P=(Fo^2^+2Fc^2^)/3'
_refine_ls_weighting_scheme calc
_refine_ls_wR_factor_gt 0.0422
_refine_ls_wR_factor_ref 0.0427
_reflns_Friedel_coverage 0.870
_reflns_Friedel_fraction_full 0.979
_reflns_Friedel_fraction_max 0.988
_reflns_number_gt 2819
_reflns_number_total 2923
_reflns_threshold_expression 'I > 2\s(I)'
_cod_data_source_file d4cp02747g2.cif
_cod_data_source_block 2PyMIGHBr
_cod_depositor_comments 'Adding full bibliography for 7249271.cif.'
_cod_original_cell_volume 961.0
_cod_database_code 7249271
_shelx_shelxl_version_number 2017/1
_shelx_space_group_comment
;
The symmetry employed for this shelxl refinement is uniquely defined
by the following loop, which should always be used as a source of
symmetry information in preference to the above space-group names.
They are only intended as comments.
;
_shelx_estimated_absorpt_t_min 0.429
_shelx_estimated_absorpt_t_max 0.816

loop_
_space_group_symop_operation_xyz
'x, y, z'
'-x, -y, z+1/2'
'-x+1/2, y+1/2, z+1/2'
'x+1/2, -y+1/2, z'

loop_
_atom_site_label
_atom_site_type_symbol
_atom_site_fract_x
_atom_site_fract_y
_atom_site_fract_z
_atom_site_U_iso_or_equiv
_atom_site_adp_type
_atom_site_occupancy
_atom_site_site_symmetry_order
_atom_site_calc_flag
_atom_site_refinement_flags_posn
_atom_site_refinement_flags_adp
_atom_site_refinement_flags_occupancy
_atom_site_disorder_assembly
_atom_site_disorder_group
Br1 Br 0.49425(2) 0.19314(2) 0.16837(8) 0.01374(6) Uani 1 1 d . . . . .
C7 C 0.75299(16) 0.40628(16) 0.8476(2) 0.0123(3) Uani 1 1 d . . . . .
N2 N 0.71314(15) 0.49096(14) 0.58554(19) 0.0132(3) Uani 1 1 d . . . . .
C2 C 0.73703(19) 0.68100(17) 0.0157(2) 0.0173(4) Uani 1 1 d . . . . .
H2 H 0.756109 0.718304 -0.089254 0.021 Uiso 1 1 calc R U . . .
C1 C 0.61804(18) 0.66820(17) 0.0671(2) 0.0158(3) Uani 1 1 d . . . . .
H1 H 0.556052 0.696648 -0.006064 0.019 Uiso 1 1 calc R U . . .
C5 C 0.67425(16) 0.57848(16) 0.3175(2) 0.0123(3) Uani 1 1 d . . . . .
C6 C 0.63447(16) 0.52568(17) 0.4781(2) 0.0130(3) Uani 1 1 d . . . . .
H6 H 0.550676 0.517378 0.502047 0.016 Uiso 1 1 calc R U . . .
N5 N 0.71769(14) 0.34820(15) 0.9855(2) 0.0150(3) Uani 1 1 d . . . . .
H5A H 0.771173 0.327012 1.062368 0.018 Uiso 1 1 calc R U . . .
H5B H 0.640737 0.330770 1.000290 0.018 Uiso 1 1 calc R U . . .
N3 N 0.66988(14) 0.43977(14) 0.7309(2) 0.0132(3) Uani 1 1 d . . . . .
H3 H 0.591933 0.429124 0.747829 0.016 Uiso 1 1 calc R U . . .
N4 N 0.86852(14) 0.43318(15) 0.8234(2) 0.0144(3) Uani 1 1 d . . . . .
H4A H 0.922732 0.412403 0.899503 0.017 Uiso 1 1 calc R U . . .
H4B H 0.891044 0.471829 0.731227 0.017 Uiso 1 1 calc R U . . .
N1 N 0.58553(14) 0.61765(14) 0.21490(19) 0.0139(3) Uani 1 1 d . . . . .
C3 C 0.82784(17) 0.63805(18) 0.1211(2) 0.0174(4) Uani 1 1 d . . . . .
H3A H 0.910319 0.644411 0.088688 0.021 Uiso 1 1 calc R U . . .
C4 C 0.79678(17) 0.58606(18) 0.2735(2) 0.0158(3) Uani 1 1 d . . . . .
H4 H 0.857409 0.555872 0.347501 0.019 Uiso 1 1 calc R U . . .

loop_
_atom_site_aniso_label
_atom_site_aniso_U_11
_atom_site_aniso_U_22
_atom_site_aniso_U_33
_atom_site_aniso_U_23
_atom_site_aniso_U_13
_atom_site_aniso_U_12
Br1 0.01255(8) 0.01614(8) 0.01252(8) -0.00009(10) -0.00054(10) -0.00103(5)
C7 0.0130(7) 0.0127(7) 0.0111(7) -0.0020(6) -0.0006(6) 0.0004(6)
N2 0.0139(7) 0.0148(7) 0.0108(7) -0.0002(6) 0.0000(6) -0.0001(5)
C2 0.0231(9) 0.0147(8) 0.0141(9) -0.0002(7) 0.0045(7) -0.0023(7)
C1 0.0192(8) 0.0151(8) 0.0130(8) 0.0012(7) -0.0007(7) 0.0022(7)
C5 0.0122(7) 0.0131(7) 0.0116(7) -0.0016(6) 0.0001(6) -0.0006(6)
C6 0.0118(7) 0.0153(7) 0.0119(7) 0.0004(6) 0.0000(6) -0.0001(6)
N5 0.0132(7) 0.0184(7) 0.0133(7) 0.0030(6) -0.0004(6) -0.0027(6)
N3 0.0105(6) 0.0171(7) 0.0121(6) 0.0012(6) -0.0002(5) -0.0004(5)
N4 0.0115(6) 0.0189(7) 0.0129(7) 0.0025(6) -0.0010(5) -0.0012(5)
N1 0.0132(6) 0.0155(7) 0.0131(7) 0.0002(5) -0.0006(5) 0.0014(5)
C3 0.0157(8) 0.0186(8) 0.0178(9) -0.0038(7) 0.0034(6) -0.0036(7)
C4 0.0122(7) 0.0204(9) 0.0147(8) -0.0013(7) -0.0008(6) -0.0011(7)

loop_
_atom_type_symbol
_atom_type_description
_atom_type_scat_dispersion_real
_atom_type_scat_dispersion_imag
_atom_type_scat_source
C C 0.0033 0.0016 'International Tables Vol C Tables 4.2.6.8 and 6.1.1.4'
H H 0.0000 0.0000 'International Tables Vol C Tables 4.2.6.8 and 6.1.1.4'
Br Br -0.2901 2.4595 'International Tables Vol C Tables 4.2.6.8 and 6.1.1.4'
N N 0.0061 0.0033 'International Tables Vol C Tables 4.2.6.8 and 6.1.1.4'

loop_
_geom_angle_atom_site_label_1
_geom_angle_atom_site_label_2
_geom_angle_atom_site_label_3
_geom_angle
_geom_angle_site_symmetry_1
_geom_angle_site_symmetry_3
_geom_angle_publ_flag
N5 C7 N4 120.72(17) . . ?
N5 C7 N3 119.57(16) . . ?
N4 C7 N3 119.70(17) . . ?
C6 N2 N3 116.48(15) . . ?
C1 C2 C3 118.44(17) . . ?
C1 C2 H2 120.8 . . ?
C3 C2 H2 120.8 . . ?
N1 C1 C2 123.50(17) . . ?
N1 C1 H1 118.3 . . ?
C2 C1 H1 118.3 . . ?
N1 C5 C4 122.46(17) . . ?
N1 C5 C6 115.58(16) . . ?
C4 C5 C6 121.96(16) . . ?
N2 C6 C5 119.50(16) . . ?
N2 C6 H6 120.2 . . ?
C5 C6 H6 120.2 . . ?
C7 N5 H5A 120.0 . . ?
C7 N5 H5B 120.0 . . ?
H5A N5 H5B 120.0 . . ?
C7 N3 N2 116.64(15) . . ?
C7 N3 H3 121.7 . . ?
N2 N3 H3 121.7 . . ?
C7 N4 H4A 120.0 . . ?
C7 N4 H4B 120.0 . . ?
H4A N4 H4B 120.0 . . ?
C5 N1 C1 117.57(16) . . ?
C4 C3 C2 119.13(18) . . ?
C4 C3 H3A 120.4 . . ?
C2 C3 H3A 120.4 . . ?
C3 C4 C5 118.88(17) . . ?
C3 C4 H4 120.6 . . ?
C5 C4 H4 120.6 . . ?

loop_
_geom_bond_atom_site_label_1
_geom_bond_atom_site_label_2
_geom_bond_distance
_geom_bond_site_symmetry_2
_geom_bond_publ_flag
C7 N5 1.323(2) . ?
C7 N4 1.325(2) . ?
C7 N3 1.354(2) . ?
N2 C6 1.275(2) . ?
N2 N3 1.367(2) . ?
C2 C1 1.384(3) . ?
C2 C3 1.388(3) . ?
C2 H2 0.9500 . ?
C1 N1 1.344(2) . ?
C1 H1 0.9500 . ?
C5 N1 1.344(2) . ?
C5 C4 1.401(2) . ?
C5 C6 1.465(3) . ?
C6 H6 0.9500 . ?
N5 H5A 0.8800 . ?
N5 H5B 0.8800 . ?
N3 H3 0.8800 . ?
N4 H4A 0.8800 . ?
N4 H4B 0.8800 . ?
C3 C4 1.378(3) . ?
C3 H3A 0.9500 . ?
C4 H4 0.9500 . ?
